data_1000072
loop_
_publ_author_name
'Le Bail, A'
'Ferey, G'
'Amoros, P'
'Beltran Porter, D'
'Villeneuve, G'

_publ_section_title
;
Crystal Structure of $+beta-V O (H P O~4~) (H~2~ O)2 Solved from X-Ray
Powder Diffraction
;
_journal_coden_ASTM JSSCBI
_journal_name_full 'Journal of Solid State Chemistry'
_journal_page_first 169
_journal_page_last 176
_journal_paper_doi 10.1016/0022-4596(89)90262-4
_journal_volume 79
_journal_year 1989
_chemical_formula_structural 'V O (H P O4) (H2 O)2'
_chemical_formula_sum 'H5 O7 P V'
_chemical_name_systematic
;
Oxovanadium(IV) hydrogenphosphate dihydrate - $+beta
;
_space_group_IT_number 2
_symmetry_cell_setting triclinic
_symmetry_Int_Tables_number 2
_symmetry_space_group_name_Hall '-P 1'
_symmetry_space_group_name_H-M 'P -1'
_cell_angle_alpha 89.66(2)
_cell_angle_beta 102.14(2)
_cell_angle_gamma 92.23(2)
_cell_formula_units_Z 4
_cell_length_a 5.659(2)
_cell_length_b 7.578(4)
_cell_length_c 12.623(5)
_cell_volume 528.8
_refine_ls_R_factor_all 0.0764
_cod_database_code 1000072

loop_
_symmetry_equiv_pos_as_xyz
x,y,z
-x,-y,-z

loop_
_atom_site_label
_atom_site_type_symbol
_atom_site_symmetry_multiplicity
_atom_site_Wyckoff_symbol
_atom_site_fract_x
_atom_site_fract_y
_atom_site_fract_z
_atom_site_occupancy
_atom_site_attached_hydrogens
_atom_site_calc_flag
V1 V4+ 2 i 0.8860(7) 0.2762(5) 0.3628(3) 1. 0 d
V2 V4+ 2 i 0.9087(7) 0.2197(5) 0.8621(3) 1. 0 d
P1 P5+ 2 i 0.831(1) 0.3440(8) 0.6101(5) 1. 0 d
P2 P5+ 2 i 0.847(1) 0.1605(7) 0.1070(5) 1. 0 d
O1 O2- 2 i 0.963(2) 0.269(1) 0.713(1) 1. 0 d
O2 O2- 2 i 0.958(2) 0.267(1) 0.219(1) 1. 0 d
O3 O2- 2 i 0.959(2) 0.237(1) 0.023(1) 1. 0 d
O4 O2- 2 i 0.882(2) 0.229(1) 0.509(1) 1. 0 d
O5 O2- 2 i 0.265(2) 0.382(1) 0.903(1) 1. 2 d
O6 O2- 2 i 0.224(2) 0.112(1) 0.406(1) 1. 2 d
O7 O2- 2 i 0.860(2) 0.543(2) 0.5976(9) 1. 0 d
O8 O2- 2 i 0.858(2) 0.962(2) 0.1211(9) 1. 0 d
O9 O2- 2 i 0.646(2) 0.400(1) 0.3312(8) 1. 0 d
O10 O2- 2 i 0.671(2) 0.099(1) 0.8364(9) 1. 0 d
O11 O2- 2 i 0.550(2) 0.3136(9) 0.603(1) 1. 1 d
O12 O2- 2 i 0.548(2) 0.197(1) 0.0805(9) 1. 1 d
O13 O2- 2 i 0.726(2) 0.019(1) 0.3417(9) 1. 2 d
O14 O2- 2 i 0.765(2) 0.466(1) 0.860(1) 1. 2 d

loop_
_atom_type_symbol
_atom_type_oxidation_number
V4+ 4.000
P5+ 5.000
O2- -2.000
H1+ 1.000
